data_1510967
loop_
_publ_author_name
'Givord, D.'
'Tenaud, P.'

_publ_section_title
;
 Refinement of the crystal structure of R(1+e) Fe4 B4 compounds (R= Nd,
 Gd)
;
_journal_name_full 'Journal of the Less-Common Metals'
_journal_page_first 109
_journal_page_last 116
_journal_paper_doi 10.1016/0022-5088(86)90121-9
_journal_volume 123
_journal_year 1986
_chemical_formula_sum 'B36 Fe36 Nd10'
_chemical_name_systematic 'Nd10 Fe36 B36'
_space_group_IT_number 56
_symmetry_space_group_name_Hall '-P 2ab 2ac'
_symmetry_space_group_name_H-M 'P c c n'
_cell_angle_alpha 90
_cell_angle_beta 90
_cell_angle_gamma 90
_cell_formula_units_Z 2
_cell_length_a 7.117
_cell_length_b 7.117
_cell_length_c 35.06999
_cell_volume 1776.354
_citation_journal_id_ASTM JCOMAH
_cod_data_source_file boron_502.cif
_cod_data_source_block B36Fe36Nd10
_cod_database_code 1510967

loop_
_symmetry_equiv_pos_as_xyz
x,y,z
-x+1/2,-y+1/2,z
x+1/2,-y,-z+1/2
-x,y+1/2,-z+1/2
-x,-y,-z
x-1/2,y-1/2,-z
-x-1/2,y,z-1/2
x,-y-1/2,z-1/2

loop_
_atom_site_label
_atom_site_type_symbol
_atom_site_fract_x
_atom_site_fract_y
_atom_site_fract_z
_atom_site_occupancy
_atom_site_U_iso_or_equiv
Fe6 Fe 0.1155 0.1385 0.5705 1 0.0
B9 B 0.061 0.0749 0.9598 1 0.0
Nd3 Nd 0.25 0.75 0.275 1 0.0
Fe2 Fe 0.139 0.115 0.1261 1 0.0
Fe9 Fe 0.1299 0.1241 0.9039 1 0.0
B2 B 0.0572 0.0778 0.1821 1 0.0
B8 B 0.069 0.0671 0.8487 1 0.0
Nd2 Nd 0.25 0.75 0.175 1 0.0
Fe7 Fe 0.116 0.138 0.6816 1 0.0
B7 B 0.0765 0.0595 0.7376 1 0.0
B3 B 0.063 0.073 0.2932 1 0.0
B1 B 0.0564 0.0796 0.071 1 0.0
Fe5 Fe 0.1203 0.1337 0.4594 1 0.0
B4 B 0.0712 0.0648 0.4043 1 0.0
Fe1 Fe 0.1367 0.1173 0.0149 1 0.0
Nd5 Nd 0.25 0.75 0.475 1 0.0
B6 B 0.0809 0.0551 0.6265 1 0.0
Nd1 Nd 0.25 0.75 0.075 1 0.0
Fe3 Fe 0.1356 0.1184 0.2372 1 0.0
B5 B 0.0779 0.0581 0.5154 1 0.0
Nd4 Nd 0.25 0.75 0.375 1 0.0
Fe8 Fe 0.1217 0.1323 0.7927 1 0.0
Fe4 Fe 0.1284 0.1256 0.3482 1 0.0
